data_4300120
loop_
_publ_author_name
'Jean-Pierre Costes'
'Fran\,coise Dahan'
'Arnaud Dupuis'

_publ_contact_author
;
       Dr Jean-Pierre Costes
       Laboratoire de Chimie de Coordination du CNRS
       205 Route de Narbonne
       31077 Toulouse Cedex 4
       France
;
_publ_contact_author_email costes@lcc-toulouse.fr
_publ_contact_author_fax '(33) 0561553003'
_publ_contact_author_phone '(33) 0561333152'
_publ_section_title
;
Influence of Anionic Ligands (X) on the Nature and Magnetic Properties of
Dinuclear LCuGdX3.nH2O Complexes (LH2 Standing for Tetradentate Schiff Base
Ligands Deriving from 2-Hydroxy-3-methoxybenzaldehyde and X Being Cl, N3C2,
and CF3COO)
;
_journal_name_full 'Inorganic Chemistry'
_journal_page_first 165
_journal_page_last 168
_journal_paper_doi 10.1021/ic990865h
_journal_volume 39
_journal_year 2000
_chemical_formula_sum 'C21 H36 Cl3 Cu Gd N2 O10'
_chemical_formula_weight 803.67
_space_group_IT_number 29
_symmetry_cell_setting Orthorhombic
_symmetry_space_group_name_Hall 'P 2c -2ac'
_symmetry_space_group_name_H-M 'P c a 21'
_atom_sites_solution_hydrogens geom
_atom_sites_solution_primary direct
_atom_sites_solution_secondary difmap
_audit_creation_method SHELXL-97
_cell_angle_alpha 90.00
_cell_angle_beta 90.00
_cell_angle_gamma 90.00
_cell_formula_units_Z 4
_cell_length_a 9.0246(11)
_cell_length_b 16.5198(14)
_cell_length_c 20.286(2)
_cell_measurement_reflns_used 25
_cell_measurement_temperature 293(2)
_cell_measurement_theta_max 20.091
_cell_measurement_theta_min 13.056
_cell_volume 3024.3(5)
_computing_cell_refinement CAD4-EXPRESS
_computing_data_collection CAD4-EXPRESS
_computing_data_reduction 'MolEN (Fair, 1990)'
_computing_molecular_graphics 'ZORTEP (Zsolnai, 1996)'
_computing_structure_refinement 'SHELXL-97 (Sheldrick, 1997)'
_computing_structure_solution 'SHELXS-97 (Sheldrick, 1990)'
_diffrn_ambient_temperature 293(2)
_diffrn_measured_fraction_theta_full 1.000
_diffrn_measured_fraction_theta_max 1.000
_diffrn_measurement_device_type 'Enraf-Nonius CAD4'
_diffrn_measurement_method \w-2\q
_diffrn_radiation_monochromator graphite
_diffrn_radiation_source 'fine-focus sealed tube'
_diffrn_radiation_type MoK\a
_diffrn_radiation_wavelength 0.71073
_diffrn_reflns_av_R_equivalents 0.0000
_diffrn_reflns_av_sigmaI/netI 0.0300
_diffrn_reflns_limit_h_max 11
_diffrn_reflns_limit_h_min 0
_diffrn_reflns_limit_k_max 21
_diffrn_reflns_limit_k_min 0
_diffrn_reflns_limit_l_max 25
_diffrn_reflns_limit_l_min -25
_diffrn_reflns_number 6579
_diffrn_reflns_theta_full 26.98
_diffrn_reflns_theta_max 26.98
_diffrn_reflns_theta_min 2.01
_diffrn_standards_decay_% -0.2
_diffrn_standards_interval_time 120
_diffrn_standards_number 3
_exptl_absorpt_coefficient_mu 3.161
_exptl_absorpt_correction_T_max 0.9992
_exptl_absorpt_correction_T_min 0.6585
_exptl_absorpt_correction_type psi-scan
_exptl_crystal_colour Green
_exptl_crystal_density_diffrn 1.765
_exptl_crystal_density_method 'not measured'
_exptl_crystal_description Plate
_exptl_crystal_F_000 1600
_exptl_crystal_size_max 0.50
_exptl_crystal_size_mid 0.30
_exptl_crystal_size_min 0.15
_refine_diff_density_max 0.731
_refine_diff_density_min -0.600
_refine_diff_density_rms 0.062
_refine_ls_abs_structure_details 'Flack H D (1983), Acta Cryst. A39, 876-881'
_refine_ls_abs_structure_Flack -0.018(7)
_refine_ls_extinction_method none
_refine_ls_goodness_of_fit_ref 0.979
_refine_ls_hydrogen_treatment mixed
_refine_ls_matrix_type full
_refine_ls_number_parameters 391
_refine_ls_number_reflns 6579
_refine_ls_number_restraints 1
_refine_ls_restrained_S_all 0.979
_refine_ls_R_factor_all 0.0314
_refine_ls_R_factor_gt 0.0210
_refine_ls_shift/su_max 0.024
_refine_ls_shift/su_mean 0.002
_refine_ls_structure_factor_coef Fsqd
_refine_ls_weighting_details 'w=1/[\s^2^(Fo^2^)+(0.0317P)^2^+0.0000P] where P=(Fo^2^+2Fc^2^)/3'
_refine_ls_weighting_scheme calc
_refine_ls_wR_factor_gt 0.0513
_refine_ls_wR_factor_ref 0.0553
_reflns_number_gt 5323
_reflns_number_total 6579
_reflns_threshold_expression >2sigma(I)
_cod_depositor_comments
;
The following automatic conversions were performed:

'_exptl_absorpt_correction_type' tag value 'Psi-scans' was replaced
with 'psi-scan' value as specified in the replacement file
'/home/robertas/cod-tools/perl-scripts/inputs/replacement_values.lst'.

Automatic conversion script
Id: cif_fix_values 3143 2015-03-26 13:38:13Z robertas 

The following automatic conversions were performed:

'_refine_ls_weighting_scheme' value 'calc
w=1/[\s^2^(Fo^2^)+(0.0317P)^2^+0.0000P] where P=(Fo^2^+2Fc^2^)/3' was
changed to 'calc'. New tag '_refine_ls_weighting_details' was
created. The value of the new tag was set to
'w=1/[\s^2^(Fo^2^)+(0.0317P)^2^+0.0000P] where P=(Fo^2^+2Fc^2^)/3'.

Automatic conversion script
Id: cif_fix_values 3143 2015-03-26 13:38:13Z robertas 
;
_cod_database_code 4300120

loop_
_symmetry_equiv_pos_as_xyz
'x, y, z'
'-x, -y, z+1/2'
'-x+1/2, y, z+1/2'
'x+1/2, -y, z'

loop_
_atom_site_label
_atom_site_type_symbol
_atom_site_fract_x
_atom_site_fract_y
_atom_site_fract_z
_atom_site_U_iso_or_equiv
_atom_site_adp_type
_atom_site_occupancy
_atom_site_calc_flag
_atom_site_refinement_flags
_atom_site_disorder_assembly
_atom_site_disorder_group
Gd Gd 0.638723(16) 0.281205(9) 0.250000(7) 0.03259(5) Uani 1 d . . .
Cu Cu 0.41061(6) 0.20928(3) 0.37746(2) 0.03767(11) Uani 1 d . . .
O1 O 0.5147(3) 0.17152(15) 0.29716(12) 0.0358(5) Uani 1 d . . .
C1 C 0.5412(4) 0.0958(2) 0.28074(18) 0.0341(8) Uani 1 d . . .
C2 C 0.6375(4) 0.0795(2) 0.22707(18) 0.0375(8) Uani 1 d . . .
C3 C 0.6724(5) 0.0028(3) 0.2076(2) 0.0476(10) Uani 1 d . . .
H3 H 0.7363 -0.0055 0.1723 0.052 Uiso 1 calc R . .
C4 C 0.6122(5) -0.0623(2) 0.2408(3) 0.0537(12) Uani 1 d . . .
H4 H 0.6372 -0.1149 0.2288 0.059 Uiso 1 calc R . .
C5 C 0.5152(5) -0.0487(3) 0.2914(2) 0.0467(10) Uani 1 d . . .
H5 H 0.4716 -0.0929 0.3121 0.051 Uiso 1 calc R . .
C6 C 0.4795(4) 0.0286(2) 0.31317(17) 0.0362(8) Uani 1 d . . .
C7 C 0.3732(4) 0.0367(2) 0.3658(2) 0.0386(8) Uani 1 d . . .
H7 H 0.3308 -0.0114 0.3805 0.042 Uiso 1 calc R . .
O3 O 0.6911(3) 0.14974(17) 0.19681(13) 0.0433(6) Uani 1 d . . .
C8 C 0.7846(5) 0.1389(3) 0.1396(2) 0.0547(11) Uani 1 d . . .
H8A H 0.8147 0.1908 0.1232 0.060 Uiso 1 calc R . .
H8B H 0.7305 0.1105 0.1061 0.060 Uiso 1 calc R . .
H8C H 0.8706 0.1081 0.1517 0.060 Uiso 1 calc R . .
N1 N 0.3292(3) 0.10060(19) 0.39508(15) 0.0367(7) Uani 1 d . . .
C9 C 0.2066(5) 0.0888(3) 0.4428(2) 0.0534(11) Uani 1 d . . .
H9A H 0.2001 0.0317 0.4533 0.059 Uiso 1 calc R . .
H9B H 0.1145 0.1042 0.4216 0.059 Uiso 1 calc R . .
C10 C 0.2199(4) 0.1354(3) 0.5063(2) 0.0436(10) Uani 1 d . . .
C11 C 0.1968(5) 0.2250(3) 0.4922(3) 0.0541(11) Uani 1 d . . .
H11A H 0.1028 0.2313 0.4695 0.059 Uiso 1 calc R . .
H11B H 0.1890 0.2532 0.5339 0.059 Uiso 1 calc R . .
C12 C 0.0913(5) 0.1099(3) 0.5507(3) 0.0626(13) Uani 1 d . . .
H12A H -0.0009 0.1220 0.5293 0.069 Uiso 1 calc R . .
H12B H 0.0968 0.1389 0.5917 0.069 Uiso 1 calc R . .
H12C H 0.0972 0.0528 0.5591 0.069 Uiso 1 calc R . .
C13 C 0.3647(5) 0.1211(5) 0.5415(3) 0.087(2) Uani 1 d . . .
H13A H 0.3761 0.0643 0.5502 0.095 Uiso 1 calc R . .
H13B H 0.3652 0.1504 0.5824 0.095 Uiso 1 calc R . .
H13C H 0.4451 0.1394 0.5143 0.095 Uiso 1 calc R . .
N2 N 0.3134(4) 0.2654(2) 0.45214(16) 0.0436(8) Uani 1 d . . .
O2 O 0.5101(3) 0.30878(16) 0.34782(12) 0.0380(6) Uani 1 d . . .
C14 C 0.4964(4) 0.3817(2) 0.37181(18) 0.0354(8) Uani 1 d . . .
C15 C 0.5667(4) 0.4467(2) 0.33997(19) 0.0406(9) Uani 1 d . . .
C16 C 0.5577(6) 0.5245(3) 0.3619(2) 0.0617(13) Uani 1 d . . .
H16 H 0.6063 0.5656 0.3394 0.068 Uiso 1 calc R . .
C17 C 0.4748(7) 0.5425(3) 0.4189(3) 0.0698(15) Uani 1 d . . .
H17 H 0.4688 0.5953 0.4346 0.077 Uiso 1 calc R . .
C18 C 0.4027(6) 0.4804(3) 0.4509(2) 0.0635(13) Uani 1 d . . .
H18 H 0.3460 0.4917 0.4880 0.070 Uiso 1 calc R . .
C19 C 0.4133(5) 0.4007(3) 0.4285(2) 0.0455(9) Uani 1 d . . .
C20 C 0.3269(5) 0.3406(3) 0.46368(19) 0.0458(10) Uani 1 d . . .
H20 H 0.2738 0.3599 0.4997 0.050 Uiso 1 calc R . .
O4 O 0.6438(3) 0.42221(18) 0.28353(15) 0.0461(7) Uani 1 d . . .
C21 C 0.7127(5) 0.4860(3) 0.2454(3) 0.0646(12) Uani 1 d . . .
H21A H 0.7630 0.4629 0.2082 0.071 Uiso 1 calc R . .
H21B H 0.7827 0.5144 0.2725 0.071 Uiso 1 calc R . .
H21C H 0.6381 0.5230 0.2303 0.071 Uiso 1 calc R . .
Cl1 Cl 0.13989(10) 0.26647(6) 0.30898(6) 0.0456(2) Uani 1 d . . .
Cl2 Cl 0.70757(15) 0.15061(8) 0.44882(6) 0.0595(3) Uani 1 d . . .
Cl3 Cl 0.34787(11) 0.42564(7) 0.10663(5) 0.0472(2) Uani 1 d . . .
O5 O 0.6327(3) 0.3310(2) 0.13950(15) 0.0592(9) Uani 1 d . . .
H51 H 0.554(3) 0.360(2) 0.1224(19) 0.050(13) Uiso 1 d . . .
H52 H 0.688(4) 0.314(3) 0.1041(16) 0.062(14) Uiso 1 d . . .
O6 O 0.8092(3) 0.2415(2) 0.33168(16) 0.0558(8) Uani 1 d . . .
H61 H 0.780(3) 0.211(3) 0.368(2) 0.078(18) Uiso 1 d . . .
H62 H 0.910(2) 0.233(3) 0.326(3) 0.076(17) Uiso 1 d . . .
O7 O 0.8865(3) 0.3094(3) 0.21311(17) 0.0583(9) Uani 1 d . . .
H71 H 0.922(5) 0.343(2) 0.1796(15) 0.052(12) Uiso 1 d . . .
H72 H 0.963(4) 0.304(3) 0.243(2) 0.067(15) Uiso 1 d . . .
O8 O 0.3902(3) 0.2985(3) 0.21387(19) 0.0822(14) Uani 1 d . . .
H81 H 0.302(4) 0.286(3) 0.236(3) 0.11(2) Uiso 1 d . . .
H82 H 0.368(4) 0.343(3) 0.187(3) 0.09(2) Uiso 1 d . . .
O9 O 0.9964(4) 0.4006(2) 0.1146(2) 0.0660(9) Uani 1 d . . .
H91 H 0.954(4) 0.4512(17) 0.109(3) 0.067(17) Uiso 1 d . . .
H92 H 1.099(2) 0.409(3) 0.115(4) 0.074(18) Uiso 1 d . . .
O10 O 0.7821(4) 0.3144(3) 0.0281(2) 0.0743(11) Uani 1 d . . .
H101 H 0.811(5) 0.275(2) -0.004(2) 0.08(2) Uiso 1 d . . .
H102 H 0.868(5) 0.340(3) 0.049(3) 0.09(2) Uiso 1 d . . .

loop_
_atom_site_aniso_label
_atom_site_aniso_U_11
_atom_site_aniso_U_22
_atom_site_aniso_U_33
_atom_site_aniso_U_23
_atom_site_aniso_U_13
_atom_site_aniso_U_12
Gd 0.02332(7) 0.03855(8) 0.03589(8) 0.00860(10) 0.00454(10) 0.00050(7)
Cu 0.0421(2) 0.0357(2) 0.0353(2) 0.00028(19) 0.0117(2) -0.0085(2)
O1 0.0353(13) 0.0336(13) 0.0385(13) 0.0023(10) 0.0072(11) -0.0012(11)
C1 0.0287(17) 0.0370(19) 0.0367(18) -0.0019(15) -0.0070(15) 0.0025(15)
C2 0.0358(19) 0.042(2) 0.0348(17) 0.0021(14) -0.0025(15) -0.0033(17)
C3 0.049(2) 0.048(2) 0.047(2) -0.015(2) -0.0004(18) 0.0110(19)
C4 0.062(3) 0.0365(18) 0.063(3) -0.007(2) -0.007(2) 0.0069(17)
C5 0.051(3) 0.039(2) 0.049(2) -0.0027(18) -0.010(2) -0.0030(19)
C6 0.0349(19) 0.0350(18) 0.039(2) 0.0031(16) -0.0064(16) -0.0038(15)
C7 0.040(2) 0.0325(18) 0.043(2) 0.0043(16) -0.0047(16) -0.0074(16)
O3 0.0402(14) 0.0493(16) 0.0403(14) -0.0015(13) 0.0144(12) 0.0012(13)
C8 0.049(3) 0.067(3) 0.049(2) -0.001(2) 0.021(2) 0.008(2)
N1 0.0362(17) 0.0360(17) 0.0379(16) 0.0077(13) 0.0028(13) -0.0068(13)
C9 0.046(2) 0.050(3) 0.064(3) 0.001(2) 0.020(2) -0.018(2)
C10 0.030(2) 0.063(2) 0.037(2) 0.009(2) 0.0037(18) -0.0078(17)
C11 0.051(2) 0.052(2) 0.059(3) 0.001(2) 0.027(2) -0.006(2)
C12 0.048(2) 0.079(3) 0.061(3) 0.020(3) 0.016(2) -0.012(2)
C13 0.051(3) 0.156(6) 0.053(3) 0.045(4) 0.000(2) -0.009(4)
N2 0.0425(18) 0.051(2) 0.0368(17) -0.0028(15) 0.0093(15) -0.0079(16)
O2 0.0374(14) 0.0372(14) 0.0395(14) 0.0012(11) 0.0095(11) -0.0039(11)
C14 0.0357(19) 0.0315(17) 0.039(2) 0.0017(15) -0.0051(16) -0.0062(15)
C15 0.040(2) 0.046(2) 0.0358(19) 0.0042(16) 0.0012(17) -0.0093(17)
C16 0.084(4) 0.042(2) 0.059(3) 0.002(2) 0.000(3) -0.022(2)
C17 0.099(4) 0.051(3) 0.059(3) -0.012(2) 0.011(3) -0.018(3)
C18 0.091(4) 0.046(3) 0.053(3) -0.015(2) 0.013(3) -0.007(3)
C19 0.053(2) 0.048(2) 0.035(2) -0.0046(18) -0.0016(19) -0.009(2)
C20 0.053(2) 0.050(2) 0.0344(19) -0.0089(18) 0.0121(17) -0.005(2)
O4 0.0446(15) 0.0434(15) 0.0502(16) 0.0139(13) 0.0111(14) -0.0075(13)
C21 0.069(3) 0.052(2) 0.073(3) 0.023(3) 0.023(3) -0.013(2)
Cl1 0.0256(4) 0.0538(6) 0.0573(6) 0.0072(4) -0.0004(4) -0.0008(4)
Cl2 0.0657(7) 0.0632(7) 0.0497(6) 0.0050(5) 0.0076(5) -0.0087(6)
Cl3 0.0446(5) 0.0551(6) 0.0420(5) -0.0009(4) -0.0050(4) 0.0066(5)
O5 0.0382(16) 0.096(3) 0.0433(17) 0.0210(17) 0.0083(13) 0.0197(17)
O6 0.0265(13) 0.088(2) 0.0524(18) 0.0247(17) 0.0011(13) 0.0012(15)
O7 0.0269(15) 0.090(2) 0.058(2) 0.0331(18) 0.0033(13) -0.0047(14)
O8 0.0278(17) 0.150(4) 0.069(2) 0.059(3) 0.0056(15) 0.0061(19)
O9 0.047(2) 0.067(2) 0.084(3) 0.025(2) 0.0113(19) -0.0003(16)
O10 0.068(2) 0.094(2) 0.062(3) -0.026(2) 0.016(2) -0.009(2)

loop_
_atom_type_symbol
_atom_type_description
_atom_type_scat_dispersion_real
_atom_type_scat_dispersion_imag
_atom_type_scat_source
C C 0.0033 0.0016 'International Tables Vol C Tables 4.2.6.8 and 6.1.1.4'
H H 0.0000 0.0000 'International Tables Vol C Tables 4.2.6.8 and 6.1.1.4'
N N 0.0061 0.0033 'International Tables Vol C Tables 4.2.6.8 and 6.1.1.4'
O O 0.0106 0.0060 'International Tables Vol C Tables 4.2.6.8 and 6.1.1.4'
Cl Cl 0.1484 0.1585 'International Tables Vol C Tables 4.2.6.8 and 6.1.1.4'
Cu Cu 0.3201 1.2651 'International Tables Vol C Tables 4.2.6.8 and 6.1.1.4'
Gd Gd -0.1653 3.9035 'International Tables Vol C Tables 4.2.6.8 and 6.1.1.4'

loop_
_geom_angle_atom_site_label_1
_geom_angle_atom_site_label_2
_geom_angle_atom_site_label_3
_geom_angle
_geom_angle_site_symmetry_1
_geom_angle_site_symmetry_3
_geom_angle_publ_flag
O1 Gd O2 64.31(9) . . ?
O1 Gd O6 78.97(10) . . ?
O2 Gd O6 77.40(10) . . ?
O1 Gd O8 76.53(12) . . ?
O2 Gd O8 76.73(12) . . ?
O6 Gd O8 150.12(11) . . ?
O1 Gd O5 129.86(11) . . ?
O2 Gd O5 135.77(10) . . ?
O6 Gd O5 140.48(10) . . ?
O8 Gd O5 69.38(11) . . ?
O1 Gd O7 136.39(11) . . ?
O2 Gd O7 133.36(12) . . ?
O6 Gd O7 70.44(10) . . ?
O8 Gd O7 139.35(11) . . ?
O5 Gd O7 70.25(10) . . ?
O1 Gd O4 129.73(9) . . ?
O2 Gd O4 65.52(9) . . ?
O6 Gd O4 93.31(12) . . ?
O8 Gd O4 89.38(14) . . ?
O5 Gd O4 86.16(12) . . ?
O7 Gd O4 83.30(12) . . ?
O1 Gd O3 65.69(9) . . ?
O2 Gd O3 129.44(9) . . ?
O6 Gd O3 86.42(12) . . ?
O8 Gd O3 98.69(15) . . ?
O5 Gd O3 84.10(11) . . ?
O7 Gd O3 81.77(12) . . ?
O4 Gd O3 164.24(9) . . ?
O1 Gd Cu 32.31(6) . . ?
O2 Gd Cu 32.02(6) . . ?
O6 Gd Cu 76.74(7) . . ?
O8 Gd Cu 73.41(8) . . ?
O5 Gd Cu 142.58(7) . . ?
O7 Gd Cu 147.15(8) . . ?
O4 Gd Cu 97.44(6) . . ?
O3 Gd Cu 97.83(6) . . ?
O2 Cu N1 170.38(12) . . ?
O2 Cu N2 92.56(13) . . ?
N1 Cu N2 97.05(14) . . ?
O2 Cu O1 78.19(10) . . ?
N1 Cu O1 92.23(12) . . ?
N2 Cu O1 170.44(12) . . ?
O2 Cu Cl1 88.09(8) . . ?
N1 Cu Cl1 93.91(9) . . ?
N2 Cu Cl1 81.04(11) . . ?
O1 Cu Cl1 96.08(8) . . ?
O2 Cu Cl2 90.52(8) . . ?
N1 Cu Cl2 87.36(10) . . ?
N2 Cu Cl2 99.61(11) . . ?
O1 Cu Cl2 83.07(8) . . ?
Cl1 Cu Cl2 178.50(3) . . ?
O2 Cu Gd 39.17(7) . . ?
N1 Cu Gd 131.27(9) . . ?
N2 Cu Gd 131.61(10) . . ?
O1 Cu Gd 39.04(7) . . ?
Cl1 Cu Gd 91.73(3) . . ?
Cl2 Cu Gd 86.82(2) . . ?
C1 O1 Cu 126.4(2) . . ?
C1 O1 Gd 123.2(2) . . ?
Cu O1 Gd 108.65(11) . . ?
O1 C1 C6 124.1(3) . . ?
O1 C1 C2 119.0(3) . . ?
C6 C1 C2 116.9(3) . . ?
C3 C2 O3 124.3(4) . . ?
C3 C2 C1 122.6(4) . . ?
O3 C2 C1 113.1(3) . . ?
C2 C3 C4 119.5(4) . . ?
C2 C3 H3 120.3 . . ?
C4 C3 H3 120.3 . . ?
C5 C4 C3 119.3(4) . . ?
C5 C4 H4 120.3 . . ?
C3 C4 H4 120.3 . . ?
C4 C5 C6 122.6(4) . . ?
C4 C5 H5 118.7 . . ?
C6 C5 H5 118.7 . . ?
C5 C6 C1 119.0(4) . . ?
C5 C6 C7 118.4(3) . . ?
C1 C6 C7 122.5(3) . . ?
N1 C7 C6 129.0(3) . . ?
N1 C7 H7 115.5 . . ?
C6 C7 H7 115.5 . . ?
C2 O3 C8 116.8(3) . . ?
C2 O3 Gd 118.1(2) . . ?
C8 O3 Gd 124.8(3) . . ?
O3 C8 H8A 109.5 . . ?
O3 C8 H8B 109.5 . . ?
H8A C8 H8B 109.5 . . ?
O3 C8 H8C 109.5 . . ?
H8A C8 H8C 109.5 . . ?
H8B C8 H8C 109.5 . . ?
C7 N1 C9 115.3(3) . . ?
C7 N1 Cu 123.6(3) . . ?
C9 N1 Cu 121.0(3) . . ?
N1 C9 C10 115.6(3) . . ?
N1 C9 H9A 108.4 . . ?
C10 C9 H9A 108.4 . . ?
N1 C9 H9B 108.4 . . ?
C10 C9 H9B 108.4 . . ?
H9A C9 H9B 107.4 . . ?
C9 C10 C13 113.2(4) . . ?
C9 C10 C11 109.0(4) . . ?
C13 C10 C11 111.2(5) . . ?
C9 C10 C12 107.6(4) . . ?
C13 C10 C12 109.6(4) . . ?
C11 C10 C12 106.0(4) . . ?
N2 C11 C10 116.3(3) . . ?
N2 C11 H11A 108.2 . . ?
C10 C11 H11A 108.2 . . ?
N2 C11 H11B 108.2 . . ?
C10 C11 H11B 108.2 . . ?
H11A C11 H11B 107.4 . . ?
C10 C12 H12A 109.5 . . ?
C10 C12 H12B 109.5 . . ?
H12A C12 H12B 109.5 . . ?
C10 C12 H12C 109.5 . . ?
H12A C12 H12C 109.5 . . ?
H12B C12 H12C 109.5 . . ?
C10 C13 H13A 109.5 . . ?
C10 C13 H13B 109.5 . . ?
H13A C13 H13B 109.5 . . ?
C10 C13 H13C 109.5 . . ?
H13A C13 H13C 109.5 . . ?
H13B C13 H13C 109.5 . . ?
C20 N2 C11 114.0(4) . . ?
C20 N2 Cu 123.8(3) . . ?
C11 N2 Cu 121.4(3) . . ?
C14 O2 Cu 127.9(2) . . ?
C14 O2 Gd 122.8(2) . . ?
Cu O2 Gd 108.81(11) . . ?
O2 C14 C15 119.5(3) . . ?
O2 C14 C19 124.1(3) . . ?
C15 C14 C19 116.5(3) . . ?
C16 C15 O4 124.8(4) . . ?
C16 C15 C14 122.9(4) . . ?
O4 C15 C14 112.3(3) . . ?
C15 C16 C17 120.0(4) . . ?
C15 C16 H16 120.0 . . ?
C17 C16 H16 120.0 . . ?
C18 C17 C16 118.7(5) . . ?
C18 C17 H17 120.7 . . ?
C16 C17 H17 120.7 . . ?
C17 C18 C19 121.1(5) . . ?
C17 C18 H18 119.4 . . ?
C19 C18 H18 119.4 . . ?
C18 C19 C14 120.8(4) . . ?
C18 C19 C20 116.7(4) . . ?
C14 C19 C20 122.4(4) . . ?
N2 C20 C19 129.1(4) . . ?
N2 C20 H20 115.5 . . ?
C19 C20 H20 115.5 . . ?
C15 O4 C21 116.1(3) . . ?
C15 O4 Gd 119.8(2) . . ?
C21 O4 Gd 123.9(3) . . ?
O4 C21 H21A 109.5 . . ?
O4 C21 H21B 109.5 . . ?
H21A C21 H21B 109.5 . . ?
O4 C21 H21C 109.5 . . ?
H21A C21 H21C 109.5 . . ?
H21B C21 H21C 109.5 . . ?
Gd O5 H51 123(2) . . ?
Gd O5 H52 128(3) . . ?
H51 O5 H52 107(3) . . ?
Gd O6 H61 122(2) . . ?
Gd O6 H62 127(3) . . ?
H61 O6 H62 107(4) . . ?
Gd O7 H71 132(3) . . ?
Gd O7 H72 118(3) . . ?
H71 O7 H72 106(4) . . ?
Gd O8 H81 129(3) . . ?
Gd O8 H82 119(2) . . ?
H81 O8 H82 105(4) . . ?
H91 O9 H92 106(4) . . ?
H101 O10 H102 112(4) . . ?

loop_
_geom_bond_atom_site_label_1
_geom_bond_atom_site_label_2
_geom_bond_distance
_geom_bond_site_symmetry_2
_geom_bond_publ_flag
Gd O1 2.335(2) . ?
Gd O2 2.344(2) . ?
Gd O6 2.354(3) . ?
Gd O8 2.377(3) . ?
Gd O5 2.388(3) . ?
Gd O7 2.404(3) . ?
Gd O4 2.427(3) . ?
Gd O3 2.471(3) . ?
Gd Cu 3.5121(5) . ?
Cu O2 1.967(3) . ?
Cu N1 1.972(3) . ?
Cu N2 1.981(3) . ?
Cu O1 1.981(2) . ?
Cu Cl1 2.9650(11) . ?
Cu Cl2 3.1965(15) . ?
O1 C1 1.317(4) . ?
C1 C6 1.405(5) . ?
C1 C2 1.419(5) . ?
C2 C3 1.364(6) . ?
C2 O3 1.398(5) . ?
C3 C4 1.380(7) . ?
C3 H3 0.9300 . ?
C4 C5 1.368(7) . ?
C4 H4 0.9300 . ?
C5 C6 1.388(5) . ?
C5 H5 0.9300 . ?
C6 C7 1.442(5) . ?
C7 N1 1.274(5) . ?
C7 H7 0.9300 . ?
O3 C8 1.445(5) . ?
C8 H8A 0.9600 . ?
C8 H8B 0.9600 . ?
C8 H8C 0.9600 . ?
N1 C9 1.483(5) . ?
C9 C10 1.505(6) . ?
C9 H9A 0.9700 . ?
C9 H9B 0.9700 . ?
C10 C13 1.508(6) . ?
C10 C11 1.522(6) . ?
C10 C12 1.529(5) . ?
C11 N2 1.487(5) . ?
C11 H11A 0.9700 . ?
C11 H11B 0.9700 . ?
C12 H12A 0.9600 . ?
C12 H12B 0.9600 . ?
C12 H12C 0.9600 . ?
C13 H13A 0.9600 . ?
C13 H13B 0.9600 . ?
C13 H13C 0.9600 . ?
N2 C20 1.270(5) . ?
O2 C14 1.305(4) . ?
C14 C15 1.405(5) . ?
C14 C19 1.409(6) . ?
C15 C16 1.362(6) . ?
C15 O4 1.400(5) . ?
C16 C17 1.409(7) . ?
C16 H16 0.9300 . ?
C17 C18 1.377(7) . ?
C17 H17 0.9300 . ?
C18 C19 1.396(6) . ?
C18 H18 0.9300 . ?
C19 C20 1.449(6) . ?
C20 H20 0.9300 . ?
O4 C21 1.447(5) . ?
C21 H21A 0.9600 . ?
C21 H21B 0.9600 . ?
C21 H21C 0.9600 . ?
O5 H51 0.92(3) . ?
O5 H52 0.92(4) . ?
O6 H61 0.93(5) . ?
O6 H62 0.93(2) . ?
O7 H71 0.93(4) . ?
O7 H72 0.93(4) . ?
O8 H81 0.93(5) . ?
O8 H82 0.94(5) . ?
O9 H91 0.93(3) . ?
O9 H92 0.93(2) . ?
O10 H101 0.95(4) . ?
O10 H102 0.97(5) . ?

loop_
_geom_hbond_atom_site_label_D
_geom_hbond_atom_site_label_H
_geom_hbond_atom_site_label_A
_geom_hbond_distance_DH
_geom_hbond_distance_HA
_geom_hbond_distance_DA
_geom_hbond_angle_DHA
_geom_hbond_site_symmetry_A
O5 H51 Cl3 0.92(3) 2.18(3) 3.082(3) 166(3) .
O5 H52 O10 0.92(4) 1.76(3) 2.645(5) 160(4) .
O6 H61 Cl2 0.93(5) 2.03(5) 2.957(3) 177(4) .
O6 H62 Cl1 0.93(2) 2.18(3) 3.048(3) 156(4) 1_655
O7 H71 O9 0.93(4) 1.76(4) 2.691(4) 176(4) .
O7 H72 Cl1 0.93(4) 2.17(4) 3.084(3) 169(4) 1_655
O8 H81 Cl1 0.93(5) 2.11(4) 3.017(3) 164(5) .
O8 H82 Cl3 0.94(5) 2.13(5) 3.049(4) 164(4) .
O9 H92 Cl3 0.93(2) 2.27(2) 3.203(4) 175(6) 1_655
O9 H91 Cl3 0.93(3) 2.25(3) 3.172(4) 174(5) 4_565
O10 H101 Cl2 0.95(4) 2.27(4) 3.149(5) 152(3) 3_654
O10 H102 O9 0.97(5) 2.04(6) 2.975(6) 162(5) .
